data_2224769
loop_
_publ_author_name
'Smith, Graham'
'Wermuth, Urs D.'

_publ_section_title
;
 Isopropylaminium 2-carboxy-4,5-dichlorobenzoate
;
_journal_coeditor_code SJ2696
_journal_issue 1
_journal_name_full 'Acta Crystallographica Section E'
_journal_page_first o133
_journal_paper_doi 10.1107/S1600536809052672
_journal_volume 66
_journal_year 2010
_chemical_formula_iupac 'C3 H10 N +, C8 H3 Cl2 O4 -'
_chemical_formula_moiety 'C3 H10 N +, C8 H3 Cl2 O4 -'
_chemical_formula_sum 'C11 H13 Cl2 N O4'
_chemical_formula_weight 294.12
_chemical_melting_point 533
_chemical_name_systematic
;
isopropylaminium 2-carboxy-4,5-dichlorobenzoate
;
_space_group_IT_number 14
_symmetry_cell_setting monoclinic
_symmetry_space_group_name_Hall '-P 2yn'
_symmetry_space_group_name_H-M 'P 1 21/n 1'
_atom_sites_solution_hydrogens geom
_atom_sites_solution_primary direct
_atom_sites_solution_secondary difmap
_audit_creation_method SHELXL97
_cell_angle_alpha 90.00
_cell_angle_beta 95.064(12)
_cell_angle_gamma 90.00
_cell_formula_units_Z 4
_cell_length_a 5.8362(7)
_cell_length_b 21.040(2)
_cell_length_c 10.3641(13)
_cell_measurement_reflns_used 3787
_cell_measurement_temperature 200(2)
_cell_measurement_theta_max 28.92
_cell_measurement_theta_min 3.49
_cell_volume 1267.7(3)
_computing_cell_refinement '<i>CrysAlis Pro</i> (Oxford Diffraction, 2009)'
_computing_data_collection '<i>CrysAlis Pro</i> (Oxford Diffraction, 2009)'
_computing_data_reduction '<i>CrysAlis Pro</i> (Oxford Diffraction, 2009)'
_computing_molecular_graphics '<i>PLATON</i> (Spek, 2009)'
_computing_publication_material '<i>PLATON</i> (Spek, 2009)'
_computing_structure_refinement '<i>SHELXL97</i> (Sheldrick, 2008) within <i>WinGX</i> (Farrugia, 1999)'
_computing_structure_solution '<i>SIR92</i> (Altomare <i>et al.</i>, 1994)'
_diffrn_ambient_temperature 200(2)
_diffrn_measured_fraction_theta_full 0.999
_diffrn_measured_fraction_theta_max 0.999
_diffrn_measurement_device_type 'Oxford Diffraction Gemini-S CCD detector diffractometer'
_diffrn_measurement_method '\w scans'
_diffrn_radiation_monochromator graphite
_diffrn_radiation_source 'Enhance (Mo) X-ray source'
_diffrn_radiation_type MoK\a
_diffrn_radiation_wavelength 0.71073
_diffrn_reflns_av_R_equivalents 0.0198
_diffrn_reflns_av_sigmaI/netI 0.0206
_diffrn_reflns_limit_h_max 7
_diffrn_reflns_limit_h_min -7
_diffrn_reflns_limit_k_max 25
_diffrn_reflns_limit_k_min -25
_diffrn_reflns_limit_l_max 12
_diffrn_reflns_limit_l_min -11
_diffrn_reflns_number 8508
_diffrn_reflns_theta_full 26.00
_diffrn_reflns_theta_max 26.00
_diffrn_reflns_theta_min 3.51
_diffrn_standards_number 0
_exptl_absorpt_coefficient_mu 0.518
_exptl_absorpt_correction_T_max 0.982
_exptl_absorpt_correction_T_min 0.942
_exptl_absorpt_correction_type multi-scan
_exptl_absorpt_process_details '(SADABS; Sheldrick, 1996)'
_exptl_crystal_colour colourless
_exptl_crystal_density_diffrn 1.541
_exptl_crystal_density_method 'not measured'
_exptl_crystal_description prism
_exptl_crystal_F_000 608
_exptl_crystal_size_max 0.40
_exptl_crystal_size_mid 0.20
_exptl_crystal_size_min 0.18
_refine_diff_density_max 0.241
_refine_diff_density_min -0.216
_refine_ls_extinction_method none
_refine_ls_goodness_of_fit_ref 1.106
_refine_ls_hydrogen_treatment mixed
_refine_ls_matrix_type full
_refine_ls_number_parameters 179
_refine_ls_number_reflns 2484
_refine_ls_number_restraints 0
_refine_ls_restrained_S_all 1.106
_refine_ls_R_factor_all 0.0350
_refine_ls_R_factor_gt 0.0269
_refine_ls_shift/su_max 0.001
_refine_ls_shift/su_mean 0.000
_refine_ls_structure_factor_coef Fsqd
_refine_ls_weighting_details 'calc w=1/[\s^2^(Fo^2^)+(0.0418P)^2^] where P=(Fo^2^+2Fc^2^)/3'
_refine_ls_weighting_scheme calc
_refine_ls_wR_factor_gt 0.0682
_refine_ls_wR_factor_ref 0.0703
_reflns_number_gt 2103
_reflns_number_total 2484
_reflns_threshold_expression I>2\s(I)
_cod_data_source_file sj2696.cif
_cod_data_source_block I
_cod_original_sg_symbol_H-M 'P 21/n'
_cod_database_code 2224769
_cod_database_fobs_code 2224769

loop_
_symmetry_equiv_pos_as_xyz
'x, y, z'
'-x+1/2, y+1/2, -z+1/2'
'-x, -y, -z'
'x+1/2, -y+1/2, z+1/2'

loop_
_atom_site_aniso_label
_atom_site_aniso_U_11
_atom_site_aniso_U_22
_atom_site_aniso_U_33
_atom_site_aniso_U_12
_atom_site_aniso_U_13
_atom_site_aniso_U_23
Cl4 0.0289(2) 0.0304(2) 0.0377(2) 0.00450(10) 0.0069(2) -0.0040(2)
Cl5 0.0363(2) 0.0352(2) 0.0399(3) 0.0086(2) -0.0133(2) 0.0045(2)
O11 0.0356(6) 0.0582(7) 0.0205(6) -0.0017(5) 0.0050(5) -0.0080(5)
O12 0.0341(6) 0.0470(6) 0.0286(7) 0.0119(5) 0.0069(5) 0.0007(5)
O21 0.0221(5) 0.0317(6) 0.0309(6) 0.0035(4) -0.0002(4) 0.0045(4)
O22 0.0368(6) 0.0395(6) 0.0187(6) 0.0064(4) -0.0014(4) 0.0048(4)
C1 0.0216(7) 0.0217(7) 0.0189(7) -0.0057(5) 0.0008(5) 0.0006(5)
C2 0.0196(6) 0.0194(6) 0.0196(7) -0.0048(5) -0.0010(5) 0.0012(5)
C3 0.0248(7) 0.0226(7) 0.0168(7) -0.0038(5) 0.0011(5) 0.0007(5)
C4 0.0223(7) 0.0200(7) 0.0268(8) -0.0029(5) 0.0024(6) -0.0014(5)
C5 0.0249(7) 0.0208(7) 0.0268(8) -0.0018(5) -0.0069(6) 0.0028(5)
C6 0.0275(7) 0.0265(7) 0.0174(8) -0.0055(5) -0.0033(6) 0.0021(5)
C11 0.0273(7) 0.0268(7) 0.0214(8) -0.0060(6) 0.0052(6) 0.0006(6)
C21 0.0246(7) 0.0208(7) 0.0212(8) -0.0029(5) -0.0030(6) -0.0004(5)
N1A 0.0237(6) 0.0269(6) 0.0183(7) 0.0018(5) -0.0003(5) 0.0007(5)
C1A 0.0315(8) 0.0281(7) 0.0208(8) -0.0026(6) -0.0031(6) -0.0018(6)
C2A 0.0512(10) 0.0287(8) 0.0474(11) 0.0071(7) 0.0111(8) -0.0027(7)
C3A 0.0291(8) 0.0354(8) 0.0408(10) -0.0019(6) 0.0041(7) 0.0071(7)

loop_
_atom_site_type_symbol
_atom_site_label
_atom_site_fract_x
_atom_site_fract_y
_atom_site_fract_z
_atom_site_U_iso_or_equiv
_atom_site_thermal_displace_type
_atom_site_calc_flag
_atom_site_refinement_flags
_atom_site_occupancy
Cl Cl4 -0.02700(6) 0.21328(2) 0.79371(4) 0.03210(10) Uani . . 1.000
Cl Cl5 -0.07644(7) 0.22223(2) 0.48482(4) 0.03810(10) Uani . . 1.000
O O11 0.51763(18) 0.06697(6) 0.34762(10) 0.0380(4) Uani . . 1.000
O O12 0.79781(18) 0.04757(5) 0.49757(11) 0.0363(4) Uani . . 1.000
O O21 0.85388(16) 0.04986(5) 0.73467(10) 0.0284(3) Uani . . 1.000
O O22 0.61961(18) 0.05281(5) 0.89173(10) 0.0319(3) Uani . . 1.000
C C1 0.4642(2) 0.10656(6) 0.55707(13) 0.0208(4) Uani . . 1.000
C C2 0.4887(2) 0.10301(6) 0.69407(13) 0.0197(4) Uani . . 1.000
C C3 0.3362(2) 0.13730(6) 0.76294(14) 0.0214(4) Uani . . 1.000
C C4 0.1622(2) 0.17415(6) 0.70180(14) 0.0230(4) Uani . . 1.000
C C5 0.1406(2) 0.17807(6) 0.56719(14) 0.0247(4) Uani . . 1.000
C C6 0.2902(2) 0.14478(6) 0.49726(14) 0.0241(4) Uani . . 1.000
C C11 0.5991(2) 0.07119(6) 0.46084(14) 0.0250(4) Uani . . 1.000
C C21 0.6660(2) 0.06527(6) 0.78049(14) 0.0225(4) Uani . . 1.000
N N1A 0.8171(2) 0.04013(6) 0.15582(13) 0.0231(4) Uani . . 1.000
C C1A 0.9564(2) 0.10018(7) 0.17227(15) 0.0271(4) Uani . . 1.000
C C2A 0.7999(3) 0.15688(8) 0.14539(19) 0.0420(6) Uani . . 1.000
C C3A 1.1460(3) 0.09810(8) 0.08332(17) 0.0350(5) Uani . . 1.000
H H3 0.35150 0.13540 0.85290 0.0260 Uiso calc R 1.000
H H6 0.27510 0.14780 0.40740 0.0290 Uiso calc R 1.000
H H12 0.821(4) 0.0490(11) 0.594(3) 0.087(8) Uiso . . 1.000
H H1A 1.02480 0.10260 0.26190 0.0330 Uiso calc R 1.000
H H11A 0.694(3) 0.0418(8) 0.2138(18) 0.040(5) Uiso . . 1.000
H H12A 0.907(3) 0.0072(9) 0.1720(17) 0.036(5) Uiso . . 1.000
H H13A 0.751(3) 0.0384(8) 0.072(2) 0.037(5) Uiso . . 1.000
H H21A 0.68170 0.15660 0.20420 0.0500 Uiso calc R 1.000
H H22A 0.73080 0.15470 0.05790 0.0500 Uiso calc R 1.000
H H23A 0.88790 0.19530 0.15700 0.0500 Uiso calc R 1.000
H H31A 1.24140 0.06160 0.10360 0.0420 Uiso calc R 1.000
H H32A 1.23720 0.13600 0.09430 0.0420 Uiso calc R 1.000
H H33A 1.08070 0.09530 -0.00480 0.0420 Uiso calc R 1.000

loop_
_atom_type_symbol
_atom_type_description
_atom_type_scat_dispersion_real
_atom_type_scat_dispersion_imag
_atom_type_scat_source
C C 0.0033 0.0016 'International Tables Vol C Tables 4.2.6.8 and 6.1.1.4'
H H 0.0000 0.0000 'International Tables Vol C Tables 4.2.6.8 and 6.1.1.4'
N N 0.0061 0.0033 'International Tables Vol C Tables 4.2.6.8 and 6.1.1.4'
O O 0.0106 0.0060 'International Tables Vol C Tables 4.2.6.8 and 6.1.1.4'
Cl Cl 0.1484 0.1585 'International Tables Vol C Tables 4.2.6.8 and 6.1.1.4'

loop_
_geom_angle_atom_site_label_1
_geom_angle_atom_site_label_2
_geom_angle_atom_site_label_3
_geom_angle_site_symmetry_1
_geom_angle_site_symmetry_2
_geom_angle_site_symmetry_3
_geom_angle
_geom_angle_publ_flag
C11 O12 H12 . . . 108.9(14) no
H11A N1A H12A . . . 111.8(15) no
C1A N1A H13A . . . 108.5(11) no
C1A N1A H11A . . . 108.6(10) no
H11A N1A H13A . . . 108.2(16) no
H12A N1A H13A . . . 110.1(16) no
C1A N1A H12A . . . 109.5(12) no
C6 C1 C11 . . . 112.92(12) no
C2 C1 C6 . . . 118.71(12) no
C2 C1 C11 . . . 128.32(11) no
C1 C2 C21 . . . 128.14(11) no
C1 C2 C3 . . . 118.33(12) no
C3 C2 C21 . . . 113.53(12) no
C2 C3 C4 . . . 122.13(13) no
Cl4 C4 C5 . . . 121.21(10) no
C3 C4 C5 . . . 119.29(12) no
Cl4 C4 C3 . . . 119.49(11) no
Cl5 C5 C4 . . . 121.52(10) no
C4 C5 C6 . . . 119.51(12) no
Cl5 C5 C6 . . . 118.94(11) no
C1 C6 C5 . . . 122.01(13) no
O11 C11 O12 . . . 121.09(13) no
O11 C11 C1 . . . 118.87(11) no
O12 C11 C1 . . . 120.03(12) no
O21 C21 O22 . . . 124.07(12) no
O21 C21 C2 . . . 118.27(12) no
O22 C21 C2 . . . 117.64(11) no
C2 C3 H3 . . . 119.00 no
C4 C3 H3 . . . 119.00 no
C1 C6 H6 . . . 119.00 no
C5 C6 H6 . . . 119.00 no
C2A C1A C3A . . . 112.05(14) no
N1A C1A C2A . . . 109.27(11) no
N1A C1A C3A . . . 109.03(12) no
N1A C1A H1A . . . 109.00 no
C2A C1A H1A . . . 109.00 no
C3A C1A H1A . . . 109.00 no
C1A C2A H21A . . . 110.00 no
C1A C2A H22A . . . 109.00 no
C1A C2A H23A . . . 109.00 no
H21A C2A H22A . . . 109.00 no
H21A C2A H23A . . . 109.00 no
H22A C2A H23A . . . 110.00 no
C1A C3A H31A . . . 109.00 no
C1A C3A H32A . . . 110.00 no
C1A C3A H33A . . . 109.00 no
H31A C3A H32A . . . 109.00 no
H31A C3A H33A . . . 109.00 no
H32A C3A H33A . . . 109.00 no

loop_
_geom_bond_atom_site_label_1
_geom_bond_atom_site_label_2
_geom_bond_site_symmetry_1
_geom_bond_site_symmetry_2
_geom_bond_distance
_geom_bond_publ_flag
Cl4 C4 . . 1.7292(14) no
Cl5 C5 . . 1.7337(14) no
O11 C11 . . 1.2298(18) no
O12 C11 . . 1.2880(16) no
O21 C21 . . 1.2747(16) no
O22 C21 . . 1.2354(18) no
O12 H12 . . 1.00(3) no
N1A C1A . . 1.5039(19) no
N1A H11A . . 0.977(18) no
N1A H13A . . 0.92(2) no
N1A H12A . . 0.876(19) no
C1 C6 . . 1.3968(18) no
C1 C11 . . 1.5189(18) no
C1 C2 . . 1.4164(19) no
C2 C21 . . 1.5297(18) no
C2 C3 . . 1.3908(18) no
C3 C4 . . 1.3858(18) no
C4 C5 . . 1.392(2) no
C5 C6 . . 1.3747(18) no
C3 H3 . . 0.9300 no
C6 H6 . . 0.9300 no
C1A C2A . . 1.513(2) no
C1A C3A . . 1.502(2) no
C1A H1A . . 0.9800 no
C2A H21A . . 0.9600 no
C2A H22A . . 0.9600 no
C2A H23A . . 0.9600 no
C3A H31A . . 0.9600 no
C3A H32A . . 0.9600 no
C3A H33A . . 0.9600 no

loop_
_geom_hbond_atom_site_label_D
_geom_hbond_atom_site_label_H
_geom_hbond_atom_site_label_A
_geom_hbond_site_symmetry_A
_geom_hbond_distance_DH
_geom_hbond_distance_HA
_geom_hbond_distance_DA
_geom_hbond_angle_DHA
_geom_hbond_publ_flag
O12 H12 O21 . 1.00(3) 1.45(3) 2.4507(16) 179(3) yes
N1A H11A O11 . 0.977(18) 1.875(18) 2.8175(17) 161.2(15) yes
N1A H12A O21 3_756 0.876(19) 2.021(18) 2.8593(16) 159.6(16) yes
N1A H13A O22 1_554 0.92(2) 1.98(2) 2.8869(17) 168.8(15) yes
C3 H3 O22 . 0.93 2.35 2.6996(17) 102 yes
C6 H6 O11 . 0.93 2.33 2.6853(18) 102 yes
C3A H31A O22 3_756 0.96 2.54 3.458(2) 160 no

loop_
_geom_torsion_atom_site_label_1
_geom_torsion_atom_site_label_2
_geom_torsion_atom_site_label_3
_geom_torsion_atom_site_label_4
_geom_torsion_site_symmetry_1
_geom_torsion_site_symmetry_2
_geom_torsion_site_symmetry_3
_geom_torsion_site_symmetry_4
_geom_torsion
_geom_torsion_publ_flag
C6 C1 C2 C3 . . . . 0.72(18) no
C6 C1 C2 C21 . . . . -179.34(12) no
C11 C1 C2 C3 . . . . -176.37(12) no
C11 C1 C2 C21 . . . . 3.6(2) no
C2 C1 C6 C5 . . . . -1.04(19) no
C11 C1 C6 C5 . . . . 176.47(11) no
C2 C1 C11 O11 . . . . 161.01(13) no
C2 C1 C11 O12 . . . . -20.7(2) no
C6 C1 C11 O11 . . . . -16.22(17) no
C6 C1 C11 O12 . . . . 162.10(12) no
C1 C2 C3 C4 . . . . 0.34(19) no
C21 C2 C3 C4 . . . . -179.61(11) no
C1 C2 C21 O21 . . . . 22.83(19) no
C1 C2 C21 O22 . . . . -158.69(13) no
C3 C2 C21 O21 . . . . -157.23(12) no
C3 C2 C21 O22 . . . . 21.26(17) no
C2 C3 C4 Cl4 . . . . 177.78(10) no
C2 C3 C4 C5 . . . . -1.10(19) no
Cl4 C4 C5 Cl5 . . . . -0.02(16) no
Cl4 C4 C5 C6 . . . . -178.09(10) no
C3 C4 C5 Cl5 . . . . 178.86(10) no
C3 C4 C5 C6 . . . . 0.78(18) no
Cl5 C5 C6 C1 . . . . -177.84(10) no
C4 C5 C6 C1 . . . . 0.29(19) no

loop_
_cod_related_entry_id
_cod_related_entry_database
_cod_related_entry_code
1 ChemSpider 26000961
